data_2241597
loop_
_publ_author_name
'Suchetan, P. A.'
'Suneetha, V.'
'Naveen, S.'
'Lokanath, N. K.'
'Krishna Murthy, P.'

_publ_section_title
;
 Comparison of the crystal structures of methyl
 4-bromo-2-(methoxymethoxy)benzoate and 4-bromo-3-(methoxymethoxy)benzoic
 acid
;
_journal_issue 4
_journal_name_full 'Acta Crystallographica Section E'
_journal_page_first 477
_journal_page_last 481
_journal_paper_doi 10.1107/S2056989016003777
_journal_volume 72
_journal_year 2016
_chemical_formula_iupac 'C10 H11 Br O4'
_chemical_formula_moiety 'C10 H11 Br O4'
_chemical_formula_sum 'C10 H11 Br O4'
_chemical_formula_weight 275.10
_chemical_melting_point 353
_chemical_name_systematic
;
Methyl 4-bromo-2-(methoxymethoxy)benzoate
;
_space_group_IT_number 61
_symmetry_cell_setting orthorhombic
_symmetry_space_group_name_Hall '-P 2ac 2ab'
_symmetry_space_group_name_H-M 'P b c a'
_atom_sites_solution_hydrogens geom
_atom_sites_solution_primary direct
_atom_sites_solution_secondary difmap
_audit_creation_method SHELXL-97
_cell_angle_alpha 90.00
_cell_angle_beta 90.00
_cell_angle_gamma 90.00
_cell_formula_units_Z 8
_cell_length_a 8.8487(13)
_cell_length_b 8.1514(11)
_cell_length_c 29.284(4)
_cell_measurement_reflns_used 108
_cell_measurement_temperature 173(2)
_cell_measurement_theta_max 65.5
_cell_measurement_theta_min 5.8
_cell_volume 2112.2(5)
_computing_cell_refinement
;
APEX2 and SAINT-Plus (Bruker, 2009)
;
_computing_data_collection
;
APEX2 (Bruker, 2009)
;
_computing_data_reduction
;
SAINT-Plus and XPREP (Bruker, 2009)
;
_computing_molecular_graphics
;
Mercury (Macrae <i>et al.</i>,  2008) and PLATON (Spek, 2009)
;
_computing_publication_material
;
SHELXL97 (Sheldrick, 2008) and PLATON (Spek, 2009)
;
_computing_structure_refinement
;
SHELXL97 (Sheldrick, 2008)
;
_computing_structure_solution
;
SHELXS97 (Sheldrick, 2008)
;
_diffrn_ambient_temperature 173(2)
_diffrn_measured_fraction_theta_full 0.962
_diffrn_measured_fraction_theta_max 0.962
_diffrn_measurement_device_type 'Bruker APEXII'
_diffrn_measurement_method 'phi and \f scans'
_diffrn_radiation_monochromator graphite
_diffrn_radiation_source 'fine-focus sealed tube'
_diffrn_radiation_type CuK\a
_diffrn_radiation_wavelength 1.54178
_diffrn_reflns_av_R_equivalents 0.0517
_diffrn_reflns_av_sigmaI/netI 0.0409
_diffrn_reflns_limit_h_max 10
_diffrn_reflns_limit_h_min -10
_diffrn_reflns_limit_k_max 9
_diffrn_reflns_limit_k_min -9
_diffrn_reflns_limit_l_max 26
_diffrn_reflns_limit_l_min -33
_diffrn_reflns_number 8999
_diffrn_reflns_theta_full 65.52
_diffrn_reflns_theta_max 65.52
_diffrn_reflns_theta_min 5.84
_exptl_absorpt_coefficient_mu 5.273
_exptl_absorpt_correction_T_max 0.367
_exptl_absorpt_correction_T_min 0.286
_exptl_absorpt_correction_type multi-scan
_exptl_absorpt_process_details
;
(SADABS; Bruker, 2009)
;
_exptl_crystal_colour Colourless
_exptl_crystal_density_diffrn 1.730
_exptl_crystal_density_method 'not measured'
_exptl_crystal_description Prism
_exptl_crystal_F_000 1104
_exptl_crystal_size_max 0.29
_exptl_crystal_size_mid 0.22
_exptl_crystal_size_min 0.19
_refine_diff_density_max 1.872
_refine_diff_density_min -0.966
_refine_ls_extinction_method none
_refine_ls_goodness_of_fit_ref 1.136
_refine_ls_hydrogen_treatment constr
_refine_ls_matrix_type full
_refine_ls_number_parameters 138
_refine_ls_number_reflns 1751
_refine_ls_number_restraints 0
_refine_ls_restrained_S_all 1.136
_refine_ls_R_factor_all 0.0529
_refine_ls_R_factor_gt 0.0522
_refine_ls_shift/su_max 0.001
_refine_ls_shift/su_mean 0.000
_refine_ls_structure_factor_coef Fsqd
_refine_ls_weighting_details 'calc w=1/[\s^2^(Fo^2^)+(0.0922P)^2^+2.3421P] where P=(Fo^2^+2Fc^2^)/3'
_refine_ls_weighting_scheme calc
_refine_ls_wR_factor_gt 0.1382
_refine_ls_wR_factor_ref 0.1392
_reflns_number_gt 1720
_reflns_number_total 1751
_reflns_threshold_expression I>2\s(I)
_cod_data_source_file su5284sup1.cif
_cod_data_source_block I
_cod_database_code 2241597

loop_
_symmetry_equiv_pos_as_xyz
'x, y, z'
'-x+1/2, -y, z+1/2'
'-x, y+1/2, -z+1/2'
'x+1/2, -y+1/2, -z'
'-x, -y, -z'
'x-1/2, y, -z-1/2'
'x, -y-1/2, z-1/2'
'-x-1/2, y-1/2, z'

loop_
_atom_site_type_symbol
_atom_site_label
_atom_site_fract_x
_atom_site_fract_y
_atom_site_fract_z
_atom_site_U_iso_or_equiv
_atom_site_adp_type
_atom_site_calc_flag
_atom_site_refinement_flags
_atom_site_occupancy
_atom_site_symmetry_multiplicity
C C1 0.0849(4) 0.2964(5) 0.54070(13) 0.0228(8) Uani d . 1 1
C C2 -0.0101(4) 0.2114(4) 0.56954(11) 0.0224(7) Uani d . 1 1
H H2 -0.0720 0.1256 0.5581 0.027 Uiso calc R 1 1
C C3 -0.0142(4) 0.2529(4) 0.61565(12) 0.0206(8) Uani d . 1 1
C C4 0.0827(3) 0.3778(4) 0.63243(12) 0.0215(7) Uani d . 1 1
C C5 0.1783(4) 0.4566(4) 0.60112(11) 0.0250(7) Uani d . 1 1
H H5 0.2437 0.5404 0.6120 0.030 Uiso calc R 1 1
C C6 0.1816(4) 0.4177(4) 0.55544(11) 0.0256(7) Uani d . 1 1
H H6 0.2478 0.4723 0.5349 0.031 Uiso calc R 1 1
C C7 0.0819(3) 0.4299(4) 0.68120(12) 0.0218(8) Uani d . 1 1
C C8 0.2085(4) 0.5894(5) 0.73653(12) 0.0315(8) Uani d . 1 1
H H8A 0.1242 0.6655 0.7414 0.047 Uiso calc R 1 1
H H8B 0.3043 0.6476 0.7408 0.047 Uiso calc R 1 1
H H8C 0.2016 0.4992 0.7585 0.047 Uiso calc R 1 1
C C9 -0.1952(4) 0.0417(4) 0.63083(11) 0.0232(7) Uani d . 1 1
H H9A -0.2664 0.0089 0.6553 0.028 Uiso calc R 1 1
H H9B -0.2556 0.0779 0.6042 0.028 Uiso calc R 1 1
C C10 -0.0340(4) -0.1675(4) 0.65656(13) 0.0326(8) Uani d . 1 1
H H10A 0.0292 -0.0858 0.6720 0.049 Uiso calc R 1 1
H H10B 0.0293 -0.2584 0.6459 0.049 Uiso calc R 1 1
H H10C -0.1099 -0.2093 0.6780 0.049 Uiso calc R 1 1
O O1 -0.0134(3) 0.3974(3) 0.70900(8) 0.0347(6) Uani d . 1 1
O O2 0.2014(3) 0.5246(3) 0.69070(8) 0.0269(6) Uani d . 1 1
O O3 -0.1048(2) 0.1763(3) 0.64664(8) 0.0224(5) Uani d . 1 1
O O4 -0.1082(3) -0.0932(3) 0.61840(8) 0.0260(6) Uani d . 1 1
Br Br1 0.08685(4) 0.23443(5) 0.477705(13) 0.0262(3) Uani d . 1 1

loop_
_atom_site_aniso_label
_atom_site_aniso_U_11
_atom_site_aniso_U_22
_atom_site_aniso_U_33
_atom_site_aniso_U_12
_atom_site_aniso_U_13
_atom_site_aniso_U_23
C1 0.031(2) 0.0162(18) 0.021(2) 0.0058(12) 0.0015(12) -0.0016(15)
C2 0.0291(18) 0.0165(16) 0.0216(18) 0.0018(13) 0.0001(14) -0.0006(13)
C3 0.0233(18) 0.0155(16) 0.0229(19) 0.0029(11) -0.0006(15) 0.0031(11)
C4 0.0242(16) 0.0158(17) 0.0244(18) 0.0042(12) -0.0004(12) 0.0002(14)
C5 0.0301(17) 0.0200(17) 0.0249(17) -0.0020(13) 0.0003(13) 0.0004(13)
C6 0.0327(17) 0.0194(17) 0.0248(17) -0.0029(13) 0.0060(14) 0.0022(13)
C7 0.0255(17) 0.0155(17) 0.0245(18) 0.0027(12) 0.0020(12) 0.0013(14)
C8 0.0391(19) 0.031(2) 0.0242(17) -0.0048(16) -0.0024(16) -0.0059(14)
C9 0.0244(16) 0.0196(17) 0.0255(17) -0.0025(13) -0.0020(13) -0.0008(13)
C10 0.0369(19) 0.0235(19) 0.038(2) 0.0020(17) -0.0027(16) 0.0071(15)
O1 0.0416(15) 0.0373(15) 0.0253(13) -0.0121(12) 0.0078(11) -0.0078(11)
O2 0.0282(12) 0.0298(13) 0.0228(12) -0.0046(10) -0.0002(10) -0.0039(10)
O3 0.0267(11) 0.0189(12) 0.0216(12) -0.0042(9) 0.0033(9) -0.0019(10)
O4 0.0364(13) 0.0200(13) 0.0217(13) 0.0003(10) 0.0016(9) -0.0009(9)
Br1 0.0372(4) 0.0236(3) 0.0177(4) -0.00163(13) 0.00120(12) 0.00077(12)

loop_
_atom_type_symbol
_atom_type_description
_atom_type_scat_dispersion_real
_atom_type_scat_dispersion_imag
_atom_type_scat_source
C C 0.0181 0.0091 'International Tables Vol C Tables 4.2.6.8 and 6.1.1.4'
H H 0.0000 0.0000 'International Tables Vol C Tables 4.2.6.8 and 6.1.1.4'
O O 0.0492 0.0322 'International Tables Vol C Tables 4.2.6.8 and 6.1.1.4'
Br Br -0.6763 1.2805 'International Tables Vol C Tables 4.2.6.8 and 6.1.1.4'

loop_
_geom_angle_atom_site_label_1
_geom_angle_atom_site_label_2
_geom_angle_atom_site_label_3
_geom_angle
C6 C1 C2 123.2(3)
C6 C1 Br1 119.1(3)
C2 C1 Br1 117.6(3)
C1 C2 C3 119.2(3)
C1 C2 H2 120.4
C3 C2 H2 120.4
O3 C3 C2 123.3(3)
O3 C3 C4 117.0(3)
C2 C3 C4 119.6(3)
C5 C4 C3 117.8(3)
C5 C4 C7 119.9(3)
C3 C4 C7 122.2(3)
C6 C5 C4 122.9(3)
C6 C5 H5 118.6
C4 C5 H5 118.6
C5 C6 C1 117.2(3)
C5 C6 H6 121.4
C1 C6 H6 121.4
O1 C7 O2 122.7(3)
O1 C7 C4 126.2(3)
O2 C7 C4 111.1(3)
O2 C8 H8A 109.5
O2 C8 H8B 109.5
H8A C8 H8B 109.5
O2 C8 H8C 109.5
H8A C8 H8C 109.5
H8B C8 H8C 109.5
O4 C9 O3 112.3(3)
O4 C9 H9A 109.1
O3 C9 H9A 109.1
O4 C9 H9B 109.1
O3 C9 H9B 109.1
H9A C9 H9B 107.9
O4 C10 H10A 109.5
O4 C10 H10B 109.5
H10A C10 H10B 109.5
O4 C10 H10C 109.5
H10A C10 H10C 109.5
H10B C10 H10C 109.5
C7 O2 C8 116.0(3)
C3 O3 C9 117.6(3)
C9 O4 C10 112.6(3)

loop_
_geom_bond_atom_site_label_1
_geom_bond_atom_site_label_2
_geom_bond_distance
C1 C6 1.377(5)
C1 C2 1.378(5)
C1 Br1 1.913(4)
C2 C3 1.392(5)
C2 H2 0.9500
C3 O3 1.363(4)
C3 C4 1.418(5)
C4 C5 1.403(5)
C4 C7 1.490(5)
C5 C6 1.375(5)
C5 H5 0.9500
C6 H6 0.9500
C7 O1 1.202(4)
C7 O2 1.339(4)
C8 O2 1.444(4)
C8 H8A 0.9800
C8 H8B 0.9800
C8 H8C 0.9800
C9 O4 1.391(4)
C9 O3 1.435(4)
C9 H9A 0.9900
C9 H9B 0.9900
C10 O4 1.431(4)
C10 H10A 0.9800
C10 H10B 0.9800
C10 H10C 0.9800

loop_
_geom_hbond_atom_site_label_D
_geom_hbond_atom_site_label_H
_geom_hbond_atom_site_label_A
_geom_hbond_site_symmetry_A
_geom_hbond_distance_DH
_geom_hbond_distance_HA
_geom_hbond_distance_DA
_geom_hbond_angle_DHA
C8 H8A O1 3_556 0.98 2.58 3.439(5) 147
C5 H5 Cg1 8_655 0.95 2.95 3.765(4) 129

loop_
_geom_torsion_atom_site_label_1
_geom_torsion_atom_site_label_2
_geom_torsion_atom_site_label_3
_geom_torsion_atom_site_label_4
_geom_torsion
C6 C1 C2 C3 2.5(5)
Br1 C1 C2 C3 179.8(2)
C1 C2 C3 O3 179.8(3)
C1 C2 C3 C4 -2.0(5)
O3 C3 C4 C5 179.1(3)
C2 C3 C4 C5 0.8(5)
O3 C3 C4 C7 -2.8(5)
C2 C3 C4 C7 178.9(3)
C3 C4 C5 C6 0.0(5)
C7 C4 C5 C6 -178.1(3)
C4 C5 C6 C1 0.4(5)
C2 C1 C6 C5 -1.7(5)
Br1 C1 C6 C5 -178.9(2)
C5 C4 C7 O1 164.0(3)
C3 C4 C7 O1 -14.1(5)
C5 C4 C7 O2 -14.2(4)
C3 C4 C7 O2 167.8(3)
O1 C7 O2 C8 -1.3(5)
C4 C7 O2 C8 176.9(3)
C2 C3 O3 C9 2.7(4)
C4 C3 O3 C9 -175.6(3)
O4 C9 O3 C3 67.5(3)
O3 C9 O4 C10 67.3(3)
